data_7158200
loop_
_publ_author_name
'Ding, Weiwei'
'Zhang, Gang'

_publ_section_title
;
 Access to fused \p-extended acridone derivatives through a regioselective
 oxidative demethylation.
;
_journal_issue 32
_journal_name_full 'Organic &amp; biomolecular chemistry'
_journal_page_first 6985
_journal_page_last 6989
_journal_paper_doi 10.1039/d1ob01249e
_journal_volume 19
_journal_year 2021
_chemical_formula_moiety '2(C H Cl3), C34 H27 N3 O2'
_chemical_formula_sum 'C36 H29 Cl6 N3 O2'
_chemical_formula_weight 748.32
_space_group_crystal_system triclinic
_space_group_IT_number 2
_space_group_name_Hall '-P 1'
_space_group_name_H-M_alt 'P -1'
_atom_sites_solution_hydrogens geom
_atom_sites_solution_primary dual
_audit_creation_date 2021-01-16
_audit_creation_method
;
Olex2 1.3-alpha
(compiled 2020.09.11 svn.r3730fd0d for OlexSys, GUI svn.r6159)
;
_audit_update_record
;
2021-06-11 deposited with the CCDC.	2021-07-28 downloaded from the CCDC.
;
_cell_angle_alpha 101.203(4)
_cell_angle_beta 101.376(3)
_cell_angle_gamma 103.039(3)
_cell_formula_units_Z 2
_cell_length_a 11.5804(4)
_cell_length_b 12.1813(6)
_cell_length_c 12.9925(5)
_cell_measurement_reflns_used 5571
_cell_measurement_temperature 149.99(10)
_cell_measurement_theta_max 73.3910
_cell_measurement_theta_min 3.5610
_cell_volume 1694.85(13)
_computing_cell_refinement 'CrysAlisPro 1.171.38.43f (Rigaku OD, 2015)'
_computing_data_collection 'CrysAlisPro 1.171.38.43f (Rigaku OD, 2015)'
_computing_data_reduction 'CrysAlisPro 1.171.38.43f (Rigaku OD, 2015)'
_computing_molecular_graphics 'Olex2 1.3-alpha (Dolomanov et al., 2009)'
_computing_publication_material 'Olex2 1.3-alpha (Dolomanov et al., 2009)'
_computing_structure_refinement 'SHELXL 2018/3 (Sheldrick, 2015)'
_computing_structure_solution 'SHELXT 2018/2 (Sheldrick, 2018)'
_diffrn_ambient_environment N~2~
_diffrn_ambient_temperature 149.99(10)
_diffrn_detector 'CCD plate'
_diffrn_detector_area_resol_mean 5.2684
_diffrn_detector_type AtlasS2
_diffrn_measured_fraction_theta_full 1.000
_diffrn_measured_fraction_theta_max 0.966
_diffrn_measurement_details
;
List of Runs (angles in degrees, time in seconds):

  # Type    Start    End  Width  t~exp~   \w     \q     \k     \f   Frames
#--------------------------------------------------------------------------
  1  \w    -60.00  29.00   1.00    1.00    --  -40.73  57.00  60.00   89
  2  \w     31.00  74.00   1.00    1.00    --   40.73-125.00 -30.00   43
  3  \w     27.00  54.00   1.00    1.00    --   40.73-125.00-120.00   27
  4  \w     28.00  93.00   1.00    1.00    --   40.73-125.00-180.00   65
  5  \w     41.00 130.00   1.00    1.00    --  107.58 -61.00-180.00   89
  6  \w     84.00 116.00   1.00    1.00    --  107.58-125.00 -60.00   32
  7  \w     42.00 138.00   1.00    1.00    --  107.58 -77.00 -60.00   96
  8  \w     83.00 117.00   1.00    1.00    --  107.58  45.00  90.00   34
  9  \w    140.00 172.00   1.00    1.00    --  107.58  45.00  90.00   32
 10  \w     99.00 147.00   1.00    1.00    --  107.58  45.00 150.00   48
 11  \w     60.00 107.00   1.00    1.00    --  107.58 -94.00 150.00   47
 12  \w     69.00 121.00   1.00    1.00    --  107.58-125.00 120.00   52
 13  \w     35.00 132.00   1.00    1.00    --  107.58 -45.00  60.00   97
 14  \w     39.00 136.00   1.00    1.00    --  107.58 -30.00 -90.00   97
 15  \w     39.00 155.00   1.00    1.00    --  107.58 -15.00 120.00  116
 16  \w   -129.00  35.00   1.00    1.00    --  -40.73   0.00-120.00  164
;
_diffrn_measurement_device 'four-circle diffractometer'
_diffrn_measurement_device_type 'SuperNova, Dual, Cu at zero, AtlasS2'
_diffrn_measurement_method '\w scans'
_diffrn_orient_matrix_type 'CrysAlisPro convention (1999,Acta A55,543-557)'
_diffrn_orient_matrix_UB_11 0.0634279000
_diffrn_orient_matrix_UB_12 -0.0119165000
_diffrn_orient_matrix_UB_13 -0.0936561000
_diffrn_orient_matrix_UB_21 0.0053484000
_diffrn_orient_matrix_UB_22 -0.1228141000
_diffrn_orient_matrix_UB_23 0.0100311000
_diffrn_orient_matrix_UB_31 -0.1259462000
_diffrn_orient_matrix_UB_32 -0.0524479000
_diffrn_orient_matrix_UB_33 -0.0820491000
_diffrn_radiation_monochromator mirror
_diffrn_radiation_probe x-ray
_diffrn_radiation_type 'Cu K\a'
_diffrn_radiation_wavelength 1.54184
_diffrn_reflns_av_R_equivalents 0.0314
_diffrn_reflns_av_unetI/netI 0.0450
_diffrn_reflns_Laue_measured_fraction_full 1.000
_diffrn_reflns_Laue_measured_fraction_max 0.966
_diffrn_reflns_limit_h_max 11
_diffrn_reflns_limit_h_min -14
_diffrn_reflns_limit_k_max 15
_diffrn_reflns_limit_k_min -14
_diffrn_reflns_limit_l_max 14
_diffrn_reflns_limit_l_min -16
_diffrn_reflns_number 11542
_diffrn_reflns_point_group_measured_fraction_full 1.000
_diffrn_reflns_point_group_measured_fraction_max 0.966
_diffrn_reflns_theta_full 67.684
_diffrn_reflns_theta_max 73.963
_diffrn_reflns_theta_min 3.584
_diffrn_source 'micro-focus sealed X-ray tube'
_diffrn_source_type 'SuperNova (Cu) X-ray Source'
_exptl_absorpt_coefficient_mu 4.935
_exptl_absorpt_correction_T_max 1.00000
_exptl_absorpt_correction_T_min 0.57483
_exptl_absorpt_correction_type multi-scan
_exptl_absorpt_process_details
;
CrysAlisPro 1.171.38.43f (Rigaku Oxford Diffraction, 2015)
Empirical absorption correction using spherical harmonics,
 implemented in SCALE3 ABSPACK scaling algorithm.
;
_exptl_crystal_colour red
_exptl_crystal_colour_primary red
_exptl_crystal_density_diffrn 1.466
_exptl_crystal_description block
_exptl_crystal_F_000 768
_exptl_crystal_size_max 0.13
_exptl_crystal_size_mid 0.11
_exptl_crystal_size_min 0.09
_refine_diff_density_max 0.588
_refine_diff_density_min -0.678
_refine_diff_density_rms 0.061
_refine_ls_extinction_method none
_refine_ls_goodness_of_fit_ref 1.038
_refine_ls_hydrogen_treatment constr
_refine_ls_matrix_type full
_refine_ls_number_parameters 428
_refine_ls_number_reflns 6648
_refine_ls_number_restraints 0
_refine_ls_restrained_S_all 1.038
_refine_ls_R_factor_all 0.0564
_refine_ls_R_factor_gt 0.0465
_refine_ls_shift/su_max 0.001
_refine_ls_shift/su_mean 0.000
_refine_ls_structure_factor_coef Fsqd
_refine_ls_weighting_details 'w=1/[\s^2^(Fo^2^)+(0.0558P)^2^+0.9297P] where P=(Fo^2^+2Fc^2^)/3'
_refine_ls_weighting_scheme calc
_refine_ls_wR_factor_gt 0.1186
_refine_ls_wR_factor_ref 0.1267
_reflns_Friedel_coverage 0.000
_reflns_number_gt 5534
_reflns_number_total 6648
_reflns_threshold_expression 'I > 2\s(I)'
_cod_data_source_file d1ob01249e2.cif
_cod_data_source_block dw218
_cod_depositor_comments 'Adding full bibliography for 7158198--7158200.cif.'
_cod_database_code 7158200
_shelx_shelxl_version_number 2018/3
_shelx_space_group_comment
;
The symmetry employed for this shelxl refinement is uniquely defined
by the following loop, which should always be used as a source of
symmetry information in preference to the above space-group names.
They are only intended as comments.
;
_reflns_odcompleteness_completeness 99.98
_reflns_odcompleteness_iscentric 1
_reflns_odcompleteness_theta 66.97
_olex2_refinement_description
;
1. Fixed Uiso
 At 1.2 times of:
  All C(H) groups
 At 1.5 times of:
  All C(H,H,H) groups
2.a Ternary CH refined with riding coordinates:
 C35(H35), C36(H36)
2.b Aromatic/amide H refined with riding coordinates:
 C2(H2), C3(H3), C5(H5), C6(H6), C13(H13), C14(H14), C15(H15), C16(H16),
 C20(H20), C26(H26), C29(H29), C30(H30), C31(H31), C32(H32), C33(H33)
2.c Idealised Me refined as rotating group:
 C8(H8A,H8B,H8C), C9(H9A,H9B,H9C), C10(H10A,H10B,H10C), C34(H34A,H34B,H34C)
;
_olex2_date_sample_data_collection 2021-01-16
_olex2_submission_special_instructions 'No special instructions were received'
_oxdiff_exptl_absorpt_empirical_details
;
Empirical correction (ABSPACK) includes:
- Absorption correction using spherical harmonics
- Frame scaling
;
_oxdiff_exptl_absorpt_empirical_full_max 2.192
_oxdiff_exptl_absorpt_empirical_full_min 0.760

loop_
_space_group_symop_operation_xyz
'x, y, z'
'-x, -y, -z'

loop_
_atom_site_label
_atom_site_type_symbol
_atom_site_fract_x
_atom_site_fract_y
_atom_site_fract_z
_atom_site_U_iso_or_equiv
_atom_site_adp_type
_atom_site_occupancy
_atom_site_site_symmetry_order
_atom_site_calc_flag
_atom_site_refinement_flags_posn
_atom_site_refinement_flags_adp
_atom_site_refinement_flags_occupancy
_atom_site_disorder_assembly
_atom_site_disorder_group
Cl1 Cl 0.51119(7) -0.02896(10) 0.28964(6) 0.0699(3) Uani 1 1 d . . . . .
Cl2 Cl 0.76579(8) -0.02442(7) 0.35497(6) 0.0553(2) Uani 1 1 d . . . . .
Cl3 Cl 0.65406(6) 0.08788(6) 0.50798(5) 0.03736(15) Uani 1 1 d . . . . .
C35 C 0.6570(2) 0.0528(2) 0.37051(19) 0.0312(5) Uani 1 1 d . . . . .
H35 H 0.680633 0.125161 0.347976 0.037 Uiso 1 1 calc R U . . .
Cl4 Cl 0.89171(7) 0.93515(6) 0.61948(5) 0.04161(17) Uani 1 1 d . . . . .
Cl5 Cl 1.04011(10) 0.85221(8) 0.77579(8) 0.0820(4) Uani 1 1 d . . . . .
Cl6 Cl 0.78942(12) 0.84803(9) 0.78240(8) 0.0830(4) Uani 1 1 d . . . . .
C36 C 0.8909(3) 0.8345(2) 0.6993(2) 0.0439(7) Uani 1 1 d . . . . .
H36 H 0.861697 0.756155 0.650703 0.053 Uiso 1 1 calc R U . . .
O1 O 0.65293(16) 0.20459(15) 0.20986(13) 0.0343(4) Uani 1 1 d . . . . .
O2 O 0.64646(15) 0.68307(14) 0.52384(14) 0.0321(4) Uani 1 1 d . . . . .
N1 N 0.42731(17) 0.41630(16) 0.18178(15) 0.0236(4) Uani 1 1 d . . . . .
N2 N 0.75897(17) 0.33434(16) 0.41677(15) 0.0241(4) Uani 1 1 d . . . . .
N3 N 0.80084(17) 0.55708(17) 0.55647(15) 0.0251(4) Uani 1 1 d . . . . .
C1 C 0.3623(2) 0.50085(19) 0.15943(17) 0.0235(4) Uani 1 1 d . . . . .
C2 C 0.4094(2) 0.5841(2) 0.10876(18) 0.0265(5) Uani 1 1 d . . . . .
H2 H 0.483247 0.586232 0.090158 0.032 Uiso 1 1 calc R U . . .
C3 C 0.3463(2) 0.6649(2) 0.08543(18) 0.0258(5) Uani 1 1 d . . . . .
H3 H 0.378443 0.720140 0.050766 0.031 Uiso 1 1 calc R U . . .
C4 C 0.2361(2) 0.66419(19) 0.11318(17) 0.0231(4) Uani 1 1 d . . . . .
C5 C 0.1915(2) 0.5793(2) 0.16516(19) 0.0278(5) Uani 1 1 d . . . . .
H5 H 0.118175 0.577255 0.184773 0.033 Uiso 1 1 calc R U . . .
C6 C 0.2530(2) 0.4983(2) 0.18838(19) 0.0277(5) Uani 1 1 d . . . . .
H6 H 0.221311 0.442783 0.222983 0.033 Uiso 1 1 calc R U . . .
C7 C 0.1631(2) 0.7508(2) 0.08949(18) 0.0259(5) Uani 1 1 d . . . . .
C8 C 0.0363(2) 0.6830(2) 0.0136(2) 0.0381(6) Uani 1 1 d . . . . .
H8A H 0.046396 0.640105 -0.052712 0.057 Uiso 1 1 calc R U . . .
H8B H -0.009850 0.736738 -0.002018 0.057 Uiso 1 1 calc R U . . .
H8C H -0.006523 0.630124 0.048280 0.057 Uiso 1 1 calc R U . . .
C9 C 0.1464(3) 0.8174(2) 0.1960(2) 0.0414(6) Uani 1 1 d . . . . .
H9A H 0.104689 0.763273 0.230297 0.062 Uiso 1 1 calc R U . . .
H9B H 0.098901 0.870276 0.181128 0.062 Uiso 1 1 calc R U . . .
H9C H 0.225170 0.860307 0.243295 0.062 Uiso 1 1 calc R U . . .
C10 C 0.2270(2) 0.8389(2) 0.0355(2) 0.0326(5) Uani 1 1 d . . . . .
H10A H 0.306505 0.881143 0.081779 0.049 Uiso 1 1 calc R U . . .
H10B H 0.179031 0.892139 0.023540 0.049 Uiso 1 1 calc R U . . .
H10C H 0.235588 0.798748 -0.032612 0.049 Uiso 1 1 calc R U . . .
C11 C 0.3993(2) 0.31125(19) 0.10361(17) 0.0237(4) Uani 1 1 d . . . . .
C12 C 0.4721(2) 0.2350(2) 0.11694(18) 0.0249(5) Uani 1 1 d . . . . .
C13 C 0.4420(2) 0.1283(2) 0.04049(19) 0.0290(5) Uani 1 1 d . . . . .
H13 H 0.490273 0.077648 0.049302 0.035 Uiso 1 1 calc R U . . .
C14 C 0.3428(2) 0.0968(2) -0.04724(19) 0.0319(5) Uani 1 1 d . . . . .
H14 H 0.323683 0.025402 -0.097308 0.038 Uiso 1 1 calc R U . . .
C15 C 0.2707(2) 0.1735(2) -0.06036(19) 0.0320(5) Uani 1 1 d . . . . .
H15 H 0.202897 0.152447 -0.119359 0.038 Uiso 1 1 calc R U . . .
C16 C 0.2988(2) 0.2798(2) 0.01300(19) 0.0294(5) Uani 1 1 d . . . . .
H16 H 0.251171 0.330687 0.002458 0.035 Uiso 1 1 calc R U . . .
C17 C 0.5803(2) 0.26490(19) 0.20937(18) 0.0245(4) Uani 1 1 d . . . . .
C18 C 0.5921(2) 0.36711(19) 0.29447(17) 0.0219(4) Uani 1 1 d . . . . .
C19 C 0.5166(2) 0.44049(19) 0.27668(17) 0.0229(4) Uani 1 1 d . . . . .
C20 C 0.5317(2) 0.5468(2) 0.35510(18) 0.0252(5) Uani 1 1 d . . . . .
H20 H 0.477002 0.591035 0.342687 0.030 Uiso 1 1 calc R U . . .
C21 C 0.6238(2) 0.58389(19) 0.44682(18) 0.0240(4) Uani 1 1 d . . . . .
C22 C 0.7094(2) 0.51545(19) 0.46899(17) 0.0227(4) Uani 1 1 d . . . . .
C23 C 0.68861(19) 0.40358(19) 0.39420(17) 0.0219(4) Uani 1 1 d . . . . .
C24 C 0.8547(2) 0.37611(19) 0.50667(17) 0.0228(4) Uani 1 1 d . . . . .
C25 C 0.8783(2) 0.49001(19) 0.57565(17) 0.0233(4) Uani 1 1 d . . . . .
C26 C 0.9334(2) 0.3069(2) 0.53056(18) 0.0267(5) Uani 1 1 d . . . . .
H26 H 0.918281 0.232980 0.485855 0.032 Uiso 1 1 calc R U . . .
C27 C 1.0338(2) 0.3479(2) 0.62057(18) 0.0257(5) Uani 1 1 d . . . . .
C28 C 1.0578(2) 0.4629(2) 0.68931(18) 0.0259(5) Uani 1 1 d . . . . .
C29 C 0.9799(2) 0.5316(2) 0.66518(18) 0.0269(5) Uani 1 1 d . . . . .
H29 H 0.995738 0.605992 0.709183 0.032 Uiso 1 1 calc R U . . .
C30 C 1.1159(2) 0.2791(2) 0.64634(19) 0.0301(5) Uani 1 1 d . . . . .
H30 H 1.102309 0.205098 0.602378 0.036 Uiso 1 1 calc R U . . .
C31 C 1.2129(2) 0.3212(2) 0.7342(2) 0.0326(5) Uani 1 1 d . . . . .
H31 H 1.265668 0.275862 0.749434 0.039 Uiso 1 1 calc R U . . .
C32 C 1.2351(2) 0.4338(2) 0.80342(19) 0.0321(5) Uani 1 1 d . . . . .
H32 H 1.301154 0.460574 0.864266 0.038 Uiso 1 1 calc R U . . .
C33 C 1.1609(2) 0.5023(2) 0.78141(19) 0.0297(5) Uani 1 1 d . . . . .
H33 H 1.177210 0.576008 0.826941 0.036 Uiso 1 1 calc R U . . .
C34 C 0.5671(2) 0.7564(2) 0.5062(2) 0.0350(6) Uani 1 1 d . . . . .
H34A H 0.574580 0.782827 0.442240 0.052 Uiso 1 1 calc R U . . .
H34B H 0.589821 0.822261 0.567564 0.052 Uiso 1 1 calc R U . . .
H34C H 0.483898 0.713182 0.497058 0.052 Uiso 1 1 calc R U . . .

loop_
_atom_site_aniso_label
_atom_site_aniso_U_11
_atom_site_aniso_U_22
_atom_site_aniso_U_33
_atom_site_aniso_U_23
_atom_site_aniso_U_13
_atom_site_aniso_U_12
Cl1 0.0450(4) 0.1007(7) 0.0378(4) 0.0099(4) -0.0026(3) -0.0143(4)
Cl2 0.0770(5) 0.0631(5) 0.0458(4) 0.0167(3) 0.0234(4) 0.0492(4)
Cl3 0.0434(3) 0.0399(3) 0.0306(3) 0.0082(2) 0.0107(2) 0.0144(3)
C35 0.0327(13) 0.0320(12) 0.0279(12) 0.0079(10) 0.0038(10) 0.0098(10)
Cl4 0.0575(4) 0.0397(3) 0.0345(3) 0.0142(3) 0.0146(3) 0.0201(3)
Cl5 0.0848(7) 0.0501(5) 0.0757(6) 0.0280(4) -0.0405(5) -0.0094(5)
Cl6 0.1329(9) 0.0564(5) 0.0568(5) 0.0087(4) 0.0554(6) -0.0025(6)
C36 0.0606(18) 0.0299(13) 0.0316(14) 0.0048(11) -0.0005(13) 0.0063(13)
O1 0.0422(10) 0.0334(9) 0.0285(9) 0.0018(7) 0.0016(7) 0.0241(8)
O2 0.0343(9) 0.0245(8) 0.0343(9) -0.0004(7) 0.0011(7) 0.0150(7)
N1 0.0239(9) 0.0242(9) 0.0241(9) 0.0077(7) 0.0030(7) 0.0107(8)
N2 0.0261(9) 0.0245(9) 0.0231(9) 0.0065(7) 0.0045(7) 0.0107(8)
N3 0.0267(10) 0.0245(9) 0.0248(9) 0.0061(8) 0.0051(8) 0.0099(8)
C1 0.0236(11) 0.0246(11) 0.0229(10) 0.0060(8) 0.0020(8) 0.0110(9)
C2 0.0222(11) 0.0313(12) 0.0296(11) 0.0105(9) 0.0074(9) 0.0112(9)
C3 0.0275(11) 0.0249(11) 0.0277(11) 0.0108(9) 0.0072(9) 0.0086(9)
C4 0.0241(11) 0.0221(10) 0.0224(10) 0.0050(8) 0.0020(8) 0.0089(9)
C5 0.0252(11) 0.0290(12) 0.0345(12) 0.0135(10) 0.0092(9) 0.0113(10)
C6 0.0259(11) 0.0287(12) 0.0345(12) 0.0166(10) 0.0097(9) 0.0102(9)
C7 0.0296(12) 0.0237(11) 0.0272(11) 0.0076(9) 0.0061(9) 0.0130(9)
C8 0.0271(12) 0.0379(14) 0.0507(16) 0.0155(12) 0.0031(11) 0.0138(11)
C9 0.0603(18) 0.0357(14) 0.0390(14) 0.0109(11) 0.0199(13) 0.0267(13)
C10 0.0373(13) 0.0278(12) 0.0341(13) 0.0128(10) 0.0040(10) 0.0115(11)
C11 0.0274(11) 0.0233(11) 0.0226(10) 0.0083(9) 0.0079(9) 0.0079(9)
C12 0.0298(12) 0.0242(11) 0.0229(11) 0.0090(9) 0.0080(9) 0.0079(9)
C13 0.0369(13) 0.0257(11) 0.0263(11) 0.0069(9) 0.0075(10) 0.0124(10)
C14 0.0408(14) 0.0270(12) 0.0231(11) 0.0024(9) 0.0037(10) 0.0071(10)
C15 0.0341(13) 0.0344(13) 0.0229(11) 0.0076(10) -0.0002(10) 0.0067(11)
C16 0.0312(12) 0.0309(12) 0.0276(12) 0.0110(10) 0.0045(9) 0.0108(10)
C17 0.0292(11) 0.0227(11) 0.0244(11) 0.0083(9) 0.0066(9) 0.0106(9)
C18 0.0231(10) 0.0209(10) 0.0224(10) 0.0057(8) 0.0043(8) 0.0085(8)
C19 0.0219(10) 0.0252(11) 0.0230(10) 0.0078(9) 0.0052(8) 0.0081(9)
C20 0.0260(11) 0.0238(11) 0.0287(11) 0.0074(9) 0.0070(9) 0.0119(9)
C21 0.0252(11) 0.0207(10) 0.0253(11) 0.0025(8) 0.0056(9) 0.0082(9)
C22 0.0234(11) 0.0223(10) 0.0240(11) 0.0070(9) 0.0061(9) 0.0083(9)
C23 0.0231(11) 0.0226(10) 0.0236(10) 0.0089(8) 0.0077(8) 0.0088(9)
C24 0.0231(10) 0.0234(11) 0.0227(10) 0.0071(8) 0.0049(8) 0.0077(9)
C25 0.0235(11) 0.0242(11) 0.0231(10) 0.0067(9) 0.0056(8) 0.0077(9)
C26 0.0285(11) 0.0266(11) 0.0264(11) 0.0070(9) 0.0052(9) 0.0117(10)
C27 0.0256(11) 0.0324(12) 0.0243(11) 0.0125(9) 0.0074(9) 0.0127(10)
C28 0.0265(11) 0.0302(12) 0.0245(11) 0.0104(9) 0.0084(9) 0.0096(9)
C29 0.0287(12) 0.0249(11) 0.0258(11) 0.0057(9) 0.0056(9) 0.0065(9)
C30 0.0312(12) 0.0350(13) 0.0284(12) 0.0108(10) 0.0060(10) 0.0161(11)
C31 0.0311(12) 0.0404(14) 0.0330(13) 0.0167(11) 0.0072(10) 0.0176(11)
C32 0.0251(11) 0.0419(14) 0.0267(12) 0.0124(10) -0.0006(9) 0.0073(10)
C33 0.0264(12) 0.0341(13) 0.0255(11) 0.0061(10) 0.0024(9) 0.0067(10)
C34 0.0354(13) 0.0255(12) 0.0440(14) 0.0020(10) 0.0062(11) 0.0175(11)

loop_
_atom_type_symbol
_atom_type_description
_atom_type_scat_dispersion_real
_atom_type_scat_dispersion_imag
_atom_type_scat_source
C C 0.0181 0.0091 'International Tables Vol C Tables 4.2.6.8 and 6.1.1.4'
H H 0.0000 0.0000 'International Tables Vol C Tables 4.2.6.8 and 6.1.1.4'
Cl Cl 0.3639 0.7018 'International Tables Vol C Tables 4.2.6.8 and 6.1.1.4'
N N 0.0311 0.0180 'International Tables Vol C Tables 4.2.6.8 and 6.1.1.4'
O O 0.0492 0.0322 'International Tables Vol C Tables 4.2.6.8 and 6.1.1.4'

loop_
_geom_angle_atom_site_label_1
_geom_angle_atom_site_label_2
_geom_angle_atom_site_label_3
_geom_angle
_geom_angle_site_symmetry_1
_geom_angle_site_symmetry_3
_geom_angle_publ_flag
Cl1 C35 Cl3 110.22(14) . . ?
Cl1 C35 H35 108.8 . . ?
Cl2 C35 Cl1 110.75(14) . . ?
Cl2 C35 Cl3 109.57(13) . . ?
Cl2 C35 H35 108.8 . . ?
Cl3 C35 H35 108.8 . . ?
Cl4 C36 Cl5 110.33(17) . . ?
Cl4 C36 Cl6 110.35(17) . . ?
Cl4 C36 H36 108.1 . . ?
Cl5 C36 Cl6 111.70(16) . . ?
Cl5 C36 H36 108.1 . . ?
Cl6 C36 H36 108.1 . . ?
C21 O2 C34 117.08(18) . . ?
C11 N1 C1 118.33(17) . . ?
C19 N1 C1 120.53(18) . . ?
C19 N1 C11 121.12(18) . . ?
C23 N2 C24 117.74(19) . . ?
C22 N3 C25 117.02(19) . . ?
C2 C1 N1 119.80(19) . . ?
C2 C1 C6 120.1(2) . . ?
C6 C1 N1 120.1(2) . . ?
C1 C2 H2 119.9 . . ?
C1 C2 C3 120.2(2) . . ?
C3 C2 H2 119.9 . . ?
C2 C3 H3 119.5 . . ?
C4 C3 C2 121.1(2) . . ?
C4 C3 H3 119.5 . . ?
C3 C4 C5 117.3(2) . . ?
C3 C4 C7 123.2(2) . . ?
C5 C4 C7 119.5(2) . . ?
C4 C5 H5 118.9 . . ?
C6 C5 C4 122.2(2) . . ?
C6 C5 H5 118.9 . . ?
C1 C6 C5 119.2(2) . . ?
C1 C6 H6 120.4 . . ?
C5 C6 H6 120.4 . . ?
C4 C7 C8 108.93(19) . . ?
C4 C7 C9 109.35(19) . . ?
C9 C7 C8 109.2(2) . . ?
C10 C7 C4 112.30(19) . . ?
C10 C7 C8 108.7(2) . . ?
C10 C7 C9 108.4(2) . . ?
C7 C8 H8A 109.5 . . ?
C7 C8 H8B 109.5 . . ?
C7 C8 H8C 109.5 . . ?
H8A C8 H8B 109.5 . . ?
H8A C8 H8C 109.5 . . ?
H8B C8 H8C 109.5 . . ?
C7 C9 H9A 109.5 . . ?
C7 C9 H9B 109.5 . . ?
C7 C9 H9C 109.5 . . ?
H9A C9 H9B 109.5 . . ?
H9A C9 H9C 109.5 . . ?
H9B C9 H9C 109.5 . . ?
C7 C10 H10A 109.5 . . ?
C7 C10 H10B 109.5 . . ?
C7 C10 H10C 109.5 . . ?
H10A C10 H10B 109.5 . . ?
H10A C10 H10C 109.5 . . ?
H10B C10 H10C 109.5 . . ?
N1 C11 C12 119.2(2) . . ?
N1 C11 C16 121.5(2) . . ?
C12 C11 C16 119.4(2) . . ?
C11 C12 C17 121.6(2) . . ?
C13 C12 C11 119.2(2) . . ?
C13 C12 C17 119.2(2) . . ?
C12 C13 H13 119.3 . . ?
C14 C13 C12 121.4(2) . . ?
C14 C13 H13 119.3 . . ?
C13 C14 H14 120.5 . . ?
C13 C14 C15 119.1(2) . . ?
C15 C14 H14 120.5 . . ?
C14 C15 H15 119.6 . . ?
C16 C15 C14 120.9(2) . . ?
C16 C15 H15 119.6 . . ?
C11 C16 H16 120.0 . . ?
C15 C16 C11 120.0(2) . . ?
C15 C16 H16 120.0 . . ?
O1 C17 C12 119.7(2) . . ?
O1 C17 C18 125.1(2) . . ?
C18 C17 C12 115.21(19) . . ?
C19 C18 C17 119.85(19) . . ?
C19 C18 C23 117.74(19) . . ?
C23 C18 C17 122.09(19) . . ?
N1 C19 C18 121.8(2) . . ?
N1 C19 C20 116.61(19) . . ?
C18 C19 C20 121.6(2) . . ?
C19 C20 H20 119.3 . . ?
C21 C20 C19 121.3(2) . . ?
C21 C20 H20 119.3 . . ?
O2 C21 C20 125.6(2) . . ?
O2 C21 C22 113.99(19) . . ?
C20 C21 C22 120.44(19) . . ?
N3 C22 C21 118.53(19) . . ?
N3 C22 C23 123.18(19) . . ?
C23 C22 C21 118.28(19) . . ?
N2 C23 C18 119.83(19) . . ?
N2 C23 C22 119.84(19) . . ?
C22 C23 C18 120.33(19) . . ?
N2 C24 C25 121.34(19) . . ?
N2 C24 C26 119.2(2) . . ?
C26 C24 C25 119.5(2) . . ?
N3 C25 C24 120.57(19) . . ?
N3 C25 C29 119.7(2) . . ?
C29 C25 C24 119.7(2) . . ?
C24 C26 H26 119.6 . . ?
C27 C26 C24 120.7(2) . . ?
C27 C26 H26 119.6 . . ?
C26 C27 C28 119.6(2) . . ?
C26 C27 C30 121.8(2) . . ?
C30 C27 C28 118.6(2) . . ?
C29 C28 C27 119.5(2) . . ?
C29 C28 C33 122.1(2) . . ?
C33 C28 C27 118.4(2) . . ?
C25 C29 H29 119.5 . . ?
C28 C29 C25 120.9(2) . . ?
C28 C29 H29 119.5 . . ?
C27 C30 H30 119.7 . . ?
C31 C30 C27 120.5(2) . . ?
C31 C30 H30 119.7 . . ?
C30 C31 H31 119.6 . . ?
C30 C31 C32 120.9(2) . . ?
C32 C31 H31 119.6 . . ?
C31 C32 H32 119.7 . . ?
C33 C32 C31 120.5(2) . . ?
C33 C32 H32 119.7 . . ?
C28 C33 H33 119.5 . . ?
C32 C33 C28 121.0(2) . . ?
C32 C33 H33 119.5 . . ?
O2 C34 H34A 109.5 . . ?
O2 C34 H34B 109.5 . . ?
O2 C34 H34C 109.5 . . ?
H34A C34 H34B 109.5 . . ?
H34A C34 H34C 109.5 . . ?
H34B C34 H34C 109.5 . . ?

loop_
_geom_bond_atom_site_label_1
_geom_bond_atom_site_label_2
_geom_bond_distance
_geom_bond_site_symmetry_2
_geom_bond_publ_flag
Cl1 C35 1.755(3) . ?
Cl2 C35 1.754(3) . ?
Cl3 C35 1.763(2) . ?
C35 H35 0.9800 . ?
Cl4 C36 1.752(3) . ?
Cl5 C36 1.759(3) . ?
Cl6 C36 1.759(3) . ?
C36 H36 0.9800 . ?
O1 C17 1.235(3) . ?
O2 C21 1.347(3) . ?
O2 C34 1.436(3) . ?
N1 C1 1.446(3) . ?
N1 C11 1.397(3) . ?
N1 C19 1.377(3) . ?
N2 C23 1.332(3) . ?
N2 C24 1.362(3) . ?
N3 C22 1.315(3) . ?
N3 C25 1.362(3) . ?
C1 C2 1.382(3) . ?
C1 C6 1.385(3) . ?
C2 H2 0.9300 . ?
C2 C3 1.396(3) . ?
C3 H3 0.9300 . ?
C3 C4 1.391(3) . ?
C4 C5 1.400(3) . ?
C4 C7 1.532(3) . ?
C5 H5 0.9300 . ?
C5 C6 1.387(3) . ?
C6 H6 0.9300 . ?
C7 C8 1.541(3) . ?
C7 C9 1.534(3) . ?
C7 C10 1.526(3) . ?
C8 H8A 0.9600 . ?
C8 H8B 0.9600 . ?
C8 H8C 0.9600 . ?
C9 H9A 0.9600 . ?
C9 H9B 0.9600 . ?
C9 H9C 0.9600 . ?
C10 H10A 0.9600 . ?
C10 H10B 0.9600 . ?
C10 H10C 0.9600 . ?
C11 C12 1.401(3) . ?
C11 C16 1.404(3) . ?
C12 C13 1.398(3) . ?
C12 C17 1.475(3) . ?
C13 H13 0.9300 . ?
C13 C14 1.371(3) . ?
C14 H14 0.9300 . ?
C14 C15 1.399(3) . ?
C15 H15 0.9300 . ?
C15 C16 1.378(3) . ?
C16 H16 0.9300 . ?
C17 C18 1.456(3) . ?
C18 C19 1.403(3) . ?
C18 C23 1.451(3) . ?
C19 C20 1.435(3) . ?
C20 H20 0.9300 . ?
C20 C21 1.354(3) . ?
C21 C22 1.454(3) . ?
C22 C23 1.451(3) . ?
C24 C25 1.433(3) . ?
C24 C26 1.405(3) . ?
C25 C29 1.399(3) . ?
C26 H26 0.9300 . ?
C26 C27 1.395(3) . ?
C27 C28 1.442(3) . ?
C27 C30 1.435(3) . ?
C28 C29 1.393(3) . ?
C28 C33 1.429(3) . ?
C29 H29 0.9300 . ?
C30 H30 0.9300 . ?
C30 C31 1.354(3) . ?
C31 H31 0.9300 . ?
C31 C32 1.424(4) . ?
C32 H32 0.9300 . ?
C32 C33 1.355(3) . ?
C33 H33 0.9300 . ?
C34 H34A 0.9600 . ?
C34 H34B 0.9600 . ?
C34 H34C 0.9600 . ?

loop_
_geom_torsion_atom_site_label_1
_geom_torsion_atom_site_label_2
_geom_torsion_atom_site_label_3
_geom_torsion_atom_site_label_4
_geom_torsion
_geom_torsion_site_symmetry_1
_geom_torsion_site_symmetry_2
_geom_torsion_site_symmetry_3
_geom_torsion_site_symmetry_4
_geom_torsion_publ_flag
O1 C17 C18 C19 168.7(2) . . . . ?
O1 C17 C18 C23 -4.6(4) . . . . ?
O2 C21 C22 N3 -2.7(3) . . . . ?
O2 C21 C22 C23 176.34(19) . . . . ?
N1 C1 C2 C3 179.0(2) . . . . ?
N1 C1 C6 C5 -179.3(2) . . . . ?
N1 C11 C12 C13 178.1(2) . . . . ?
N1 C11 C12 C17 -2.3(3) . . . . ?
N1 C11 C16 C15 -177.4(2) . . . . ?
N1 C19 C20 C21 -174.1(2) . . . . ?
N2 C24 C25 N3 3.9(3) . . . . ?
N2 C24 C25 C29 -177.8(2) . . . . ?
N2 C24 C26 C27 178.6(2) . . . . ?
N3 C22 C23 N2 4.7(3) . . . . ?
N3 C22 C23 C18 -174.8(2) . . . . ?
N3 C25 C29 C28 177.3(2) . . . . ?
C1 N1 C11 C12 171.48(19) . . . . ?
C1 N1 C11 C16 -9.5(3) . . . . ?
C1 N1 C19 C18 -171.5(2) . . . . ?
C1 N1 C19 C20 6.4(3) . . . . ?
C1 C2 C3 C4 0.5(3) . . . . ?
C2 C1 C6 C5 0.5(3) . . . . ?
C2 C3 C4 C5 0.0(3) . . . . ?
C2 C3 C4 C7 -180.0(2) . . . . ?
C3 C4 C5 C6 -0.2(3) . . . . ?
C3 C4 C7 C8 118.8(2) . . . . ?
C3 C4 C7 C9 -122.0(2) . . . . ?
C3 C4 C7 C10 -1.7(3) . . . . ?
C4 C5 C6 C1 0.0(4) . . . . ?
C5 C4 C7 C8 -61.2(3) . . . . ?
C5 C4 C7 C9 58.0(3) . . . . ?
C5 C4 C7 C10 178.4(2) . . . . ?
C6 C1 C2 C3 -0.8(3) . . . . ?
C7 C4 C5 C6 179.7(2) . . . . ?
C11 N1 C1 C2 -90.6(3) . . . . ?
C11 N1 C1 C6 89.2(3) . . . . ?
C11 N1 C19 C18 6.8(3) . . . . ?
C11 N1 C19 C20 -175.31(19) . . . . ?
C11 C12 C13 C14 0.0(4) . . . . ?
C11 C12 C17 O1 -168.8(2) . . . . ?
C11 C12 C17 C18 10.9(3) . . . . ?
C12 C11 C16 C15 1.7(3) . . . . ?
C12 C13 C14 C15 0.2(4) . . . . ?
C12 C17 C18 C19 -11.0(3) . . . . ?
C12 C17 C18 C23 175.72(19) . . . . ?
C13 C12 C17 O1 10.8(3) . . . . ?
C13 C12 C17 C18 -169.5(2) . . . . ?
C13 C14 C15 C16 0.5(4) . . . . ?
C14 C15 C16 C11 -1.4(4) . . . . ?
C16 C11 C12 C13 -1.0(3) . . . . ?
C16 C11 C12 C17 178.6(2) . . . . ?
C17 C12 C13 C14 -179.6(2) . . . . ?
C17 C18 C19 N1 2.7(3) . . . . ?
C17 C18 C19 C20 -175.1(2) . . . . ?
C17 C18 C23 N2 -9.5(3) . . . . ?
C17 C18 C23 C22 170.0(2) . . . . ?
C18 C19 C20 C21 3.8(3) . . . . ?
C19 N1 C1 C2 87.8(3) . . . . ?
C19 N1 C1 C6 -92.4(3) . . . . ?
C19 N1 C11 C12 -6.9(3) . . . . ?
C19 N1 C11 C16 172.2(2) . . . . ?
C19 C18 C23 N2 177.0(2) . . . . ?
C19 C18 C23 C22 -3.4(3) . . . . ?
C19 C20 C21 O2 178.7(2) . . . . ?
C19 C20 C21 C22 -0.9(3) . . . . ?
C20 C21 C22 N3 177.0(2) . . . . ?
C20 C21 C22 C23 -3.9(3) . . . . ?
C21 C22 C23 N2 -174.3(2) . . . . ?
C21 C22 C23 C18 6.1(3) . . . . ?
C22 N3 C25 C24 -4.1(3) . . . . ?
C22 N3 C25 C29 177.6(2) . . . . ?
C23 N2 C24 C25 0.8(3) . . . . ?
C23 N2 C24 C26 -177.7(2) . . . . ?
C23 C18 C19 N1 176.3(2) . . . . ?
C23 C18 C19 C20 -1.5(3) . . . . ?
C24 N2 C23 C18 174.71(19) . . . . ?
C24 N2 C23 C22 -4.8(3) . . . . ?
C24 C25 C29 C28 -1.0(3) . . . . ?
C24 C26 C27 C28 -0.6(3) . . . . ?
C24 C26 C27 C30 -179.7(2) . . . . ?
C25 N3 C22 C21 179.06(19) . . . . ?
C25 N3 C22 C23 0.0(3) . . . . ?
C25 C24 C26 C27 0.1(3) . . . . ?
C26 C24 C25 N3 -177.6(2) . . . . ?
C26 C24 C25 C29 0.7(3) . . . . ?
C26 C27 C28 C29 0.3(3) . . . . ?
C26 C27 C28 C33 179.5(2) . . . . ?
C26 C27 C30 C31 179.9(2) . . . . ?
C27 C28 C29 C25 0.5(3) . . . . ?
C27 C28 C33 C32 0.6(3) . . . . ?
C27 C30 C31 C32 0.6(4) . . . . ?
C28 C27 C30 C31 0.8(3) . . . . ?
C29 C28 C33 C32 179.8(2) . . . . ?
C30 C27 C28 C29 179.4(2) . . . . ?
C30 C27 C28 C33 -1.3(3) . . . . ?
C30 C31 C32 C33 -1.4(4) . . . . ?
C31 C32 C33 C28 0.8(4) . . . . ?
C33 C28 C29 C25 -178.7(2) . . . . ?
C34 O2 C21 C20 -1.0(3) . . . . ?
C34 O2 C21 C22 178.7(2) . . . . ?
